data_4314793
loop_
_publ_author_name
'Alexander M. Spokoyny'
'Mari S. Rosen'
'Pirmin A. Ulmann'
'Charlotte Stern'
'Chad A. Mirkin'

_publ_section_title
;
 Selective Formation of Heteroligated Pt(II) Complexes with Bidentate
 Phosphine-Thioether (P,S) and Phosphine-Selenoether (P,Se) Ligands via
 the Halide-Induced Ligand Rearrangement Reaction
;
_journal_name_full 'Inorganic Chemistry'
_journal_page_first 1577
_journal_page_last 1586
_journal_paper_doi 10.1021/ic901991w
_journal_volume 49
_journal_year 2010
_chemical_formula_sum 'C36.25 H42 B2 F8 O1.25 P2 Pt S Se'
_chemical_formula_weight 1039.37
_chemical_name_systematic
; 
 ? 
;
_space_group_IT_number 14
_symmetry_cell_setting monoclinic
_symmetry_space_group_name_Hall '-P 2ybc'
_symmetry_space_group_name_H-M 'P 1 21/c 1'
_atom_sites_solution_hydrogens geom
_atom_sites_solution_primary direct
_atom_sites_solution_secondary difmap
_audit_creation_method SHELXL-97
_cell_angle_alpha 90.00
_cell_angle_beta 94.8700(10)
_cell_angle_gamma 90.00
_cell_formula_units_Z 4
_cell_length_a 17.1537(3)
_cell_length_b 12.7690(2)
_cell_length_c 18.0712(3)
_cell_measurement_reflns_used 9883
_cell_measurement_temperature 100(2)
_cell_measurement_theta_max 66.66
_cell_measurement_theta_min 6.94
_cell_volume 3943.95(11)
_computing_cell_refinement 'SAINT V7.23A (Bruker, 2005)'
_computing_data_collection 'APEX2 V2.1-4 (Bruker, 2007)'
_computing_data_reduction 'Bruker SAINT'
_computing_molecular_graphics 'Bruker SHELXTL'
_computing_publication_material 'Bruker SHELXTL'
_computing_structure_refinement 'SHELXL-97 (Sheldrick, 1997)'
_computing_structure_solution 'SHELXS-97 (Sheldrick, 1990)'
_diffrn_ambient_temperature 100(2)
_diffrn_measured_fraction_theta_full 0.962
_diffrn_measured_fraction_theta_max 0.962
_diffrn_measurement_device_type 'CCD area detector'
_diffrn_measurement_method 'phi and omega scans'
_diffrn_radiation_monochromator graphite
_diffrn_radiation_source 'fine-focus sealed tube'
_diffrn_radiation_type CuK\a
_diffrn_radiation_wavelength 1.54178
_diffrn_reflns_av_R_equivalents 0.0780
_diffrn_reflns_av_sigmaI/netI 0.0624
_diffrn_reflns_limit_h_max 20
_diffrn_reflns_limit_h_min -19
_diffrn_reflns_limit_k_max 12
_diffrn_reflns_limit_k_min -15
_diffrn_reflns_limit_l_max 18
_diffrn_reflns_limit_l_min -21
_diffrn_reflns_number 26357
_diffrn_reflns_theta_full 67.17
_diffrn_reflns_theta_max 67.17
_diffrn_reflns_theta_min 5.36
_exptl_absorpt_coefficient_mu 9.570
_exptl_absorpt_correction_T_max 0.6893
_exptl_absorpt_correction_T_min 0.2852
_exptl_absorpt_correction_type numerical
_exptl_absorpt_process_details face-indexed
_exptl_crystal_colour colorless
_exptl_crystal_density_diffrn 1.750
_exptl_crystal_density_method 'not measured'
_exptl_crystal_description needle
_exptl_crystal_F_000 2038
_exptl_crystal_size_max 0.17
_exptl_crystal_size_mid 0.06
_exptl_crystal_size_min 0.04
_platon_squeeze_details
;
;
_refine_diff_density_max 3.496
_refine_diff_density_min -2.460
_refine_diff_density_rms 0.206
_refine_ls_extinction_method none
_refine_ls_goodness_of_fit_ref 1.236
_refine_ls_hydrogen_treatment constr
_refine_ls_matrix_type full
_refine_ls_number_parameters 453
_refine_ls_number_reflns 6804
_refine_ls_number_restraints 16
_refine_ls_restrained_S_all 1.238
_refine_ls_R_factor_all 0.0698
_refine_ls_R_factor_gt 0.0548
_refine_ls_shift/su_max 0.001
_refine_ls_shift/su_mean 0.000
_refine_ls_structure_factor_coef Fsqd
_refine_ls_weighting_details 'calc w=1/[\s^2^(Fo^2^)+(0.0833P)^2^+0.0000P] where P=(Fo^2^+2Fc^2^)/3'
_refine_ls_weighting_scheme calc
_refine_ls_wR_factor_gt 0.1562
_refine_ls_wR_factor_ref 0.1618
_reflns_number_gt 5362
_reflns_number_total 6804
_reflns_threshold_expression >2sigma(I)
_cod_data_source_file ic901991w_si_001_1.cif
_cod_data_source_block compound_6b
_cod_depositor_comments
;
The following automatic conversions were performed:

'_symmetry_cell_setting' value 'Monoclinic' changed to 'monoclinic'
according to the built-in table from CIF Core dictionary named
'cif_core.dic' version 2.4.1 from 2010-06-29.

Automatic conversion script
Id: cif_fix_values 1646 2011-03-28 12:23:43Z adriana 
;
_cod_database_code 4314793

loop_
_symmetry_equiv_pos_as_xyz
'x, y, z'
'-x, y+1/2, -z+1/2'
'-x, -y, -z'
'x, -y-1/2, z-1/2'

loop_
_atom_site_label
_atom_site_type_symbol
_atom_site_fract_x
_atom_site_fract_y
_atom_site_fract_z
_atom_site_U_iso_or_equiv
_atom_site_adp_type
_atom_site_occupancy
_atom_site_symmetry_multiplicity
_atom_site_calc_flag
_atom_site_refinement_flags
_atom_site_disorder_assembly
_atom_site_disorder_group
Pt1 Pt 0.77112(2) -0.01839(3) 0.290655(18) 0.02257(15) Uani 1 1 d . . .
Se1 Se 0.84156(6) -0.18050(8) 0.26241(5) 0.0260(2) Uani 1 1 d . . .
S1 S 0.68192(13) -0.04673(19) 0.18552(11) 0.0271(5) Uani 1 1 d . . .
P1 P 0.85613(14) -0.00880(18) 0.39333(12) 0.0228(5) Uani 1 1 d . . .
P2 P 0.69757(14) 0.12513(19) 0.31288(12) 0.0265(5) Uani 1 1 d . . .
C1 C 0.7740(6) -0.2880(8) 0.2995(5) 0.038(2) Uani 1 1 d . . .
H1A H 0.8000 -0.3563 0.2982 0.057 Uiso 1 1 calc R . .
H1B H 0.7245 -0.2903 0.2682 0.057 Uiso 1 1 calc R . .
H1C H 0.7636 -0.2715 0.3507 0.057 Uiso 1 1 calc R . .
C2 C 0.9267(6) -0.1849(8) 0.3423(5) 0.035(2) Uani 1 1 d . . .
H2A H 0.9114 -0.2305 0.3829 0.042 Uiso 1 1 calc R . .
H2B H 0.9741 -0.2151 0.3230 0.042 Uiso 1 1 calc R . .
C3 C 0.9446(6) -0.0775(8) 0.3719(5) 0.031(2) Uani 1 1 d . . .
H3A H 0.9711 -0.0368 0.3347 0.037 Uiso 1 1 calc R . .
H3B H 0.9808 -0.0828 0.4174 0.037 Uiso 1 1 calc R . .
C4 C 0.8196(5) -0.0792(7) 0.4702(4) 0.0242(19) Uani 1 1 d . . .
C5 C 0.7426(6) -0.1166(8) 0.4639(5) 0.033(2) Uani 1 1 d . . .
H5 H 0.7094 -0.1042 0.4200 0.040 Uiso 1 1 calc R . .
C6 C 0.7154(6) -0.1722(9) 0.5227(5) 0.040(3) Uani 1 1 d . . .
H6 H 0.6625 -0.1953 0.5197 0.048 Uiso 1 1 calc R . .
C7 C 0.7635(7) -0.1940(8) 0.5843(5) 0.043(3) Uani 1 1 d . . .
H7 H 0.7442 -0.2336 0.6234 0.052 Uiso 1 1 calc R . .
C8 C 0.8400(6) -0.1594(7) 0.5912(5) 0.033(2) Uani 1 1 d . . .
H8 H 0.8730 -0.1748 0.6347 0.040 Uiso 1 1 calc R . .
C9 C 0.8688(6) -0.1015(7) 0.5337(5) 0.033(2) Uani 1 1 d . . .
H9 H 0.9214 -0.0775 0.5378 0.039 Uiso 1 1 calc R . .
C10 C 0.8945(5) 0.1166(7) 0.4260(5) 0.025(2) Uani 1 1 d . . .
C11 C 0.9340(6) 0.1766(8) 0.3755(5) 0.032(2) Uani 1 1 d . . .
H11 H 0.9384 0.1525 0.3263 0.038 Uiso 1 1 calc R . .
C12 C 0.9663(6) 0.2710(8) 0.3990(6) 0.037(2) Uani 1 1 d . . .
H12 H 0.9930 0.3122 0.3654 0.044 Uiso 1 1 calc R . .
C13 C 0.9605(6) 0.3070(8) 0.4705(6) 0.036(2) Uani 1 1 d . . .
H13 H 0.9840 0.3715 0.4860 0.044 Uiso 1 1 calc R . .
C14 C 0.9201(6) 0.2484(8) 0.5197(5) 0.034(2) Uani 1 1 d . . .
H14 H 0.9159 0.2732 0.5688 0.040 Uiso 1 1 calc R . .
C15 C 0.8854(6) 0.1527(8) 0.4971(5) 0.029(2) Uani 1 1 d . . .
H15 H 0.8563 0.1135 0.5299 0.035 Uiso 1 1 calc R . .
C16 C 0.7278(6) -0.0307(8) 0.1014(5) 0.031(2) Uani 1 1 d . . .
C17 C 0.8072(6) -0.0128(7) 0.1014(5) 0.033(2) Uani 1 1 d . . .
H17 H 0.8383 -0.0027 0.1468 0.040 Uiso 1 1 calc R . .
C18 C 0.8407(7) -0.0096(8) 0.0350(6) 0.043(3) Uani 1 1 d . . .
H18 H 0.8955 0.0005 0.0351 0.052 Uiso 1 1 calc R . .
C19 C 0.7961(8) -0.0208(9) -0.0315(6) 0.050(3) Uani 1 1 d . . .
H19 H 0.8195 -0.0167 -0.0773 0.060 Uiso 1 1 calc R . .
C20 C 0.7148(9) -0.0385(11) -0.0303(6) 0.058(4) Uani 1 1 d . . .
H20 H 0.6830 -0.0457 -0.0757 0.069 Uiso 1 1 calc R . .
C21 C 0.6822(7) -0.0453(9) 0.0345(5) 0.043(3) Uani 1 1 d . . .
H21 H 0.6280 -0.0601 0.0348 0.051 Uiso 1 1 calc R . .
C22 C 0.6179(7) 0.0697(9) 0.1825(5) 0.044(3) Uani 1 1 d . . .
H22A H 0.6432 0.1283 0.1578 0.052 Uiso 1 1 calc R . .
H22B H 0.5676 0.0538 0.1538 0.052 Uiso 1 1 calc R . .
C23 C 0.6035(6) 0.1004(9) 0.2618(5) 0.036(2) Uani 1 1 d . . .
H23A H 0.5759 0.0432 0.2858 0.044 Uiso 1 1 calc R . .
H23B H 0.5705 0.1641 0.2614 0.044 Uiso 1 1 calc R . .
C24 C 0.7322(6) 0.2456(8) 0.2749(5) 0.032(2) Uani 1 1 d . . .
C25 C 0.8001(6) 0.2472(8) 0.2374(5) 0.032(2) Uani 1 1 d . . .
H25 H 0.8290 0.1845 0.2321 0.039 Uiso 1 1 calc R . .
C26 C 0.8256(7) 0.3403(9) 0.2079(5) 0.043(3) Uani 1 1 d . . .
H26 H 0.8721 0.3416 0.1829 0.051 Uiso 1 1 calc R . .
C27 C 0.7841(8) 0.4287(9) 0.2148(6) 0.052(3) Uani 1 1 d . . .
H27 H 0.8021 0.4924 0.1953 0.063 Uiso 1 1 calc R . .
C28 C 0.7151(9) 0.4279(9) 0.2504(6) 0.056(3) Uani 1 1 d . . .
H28 H 0.6858 0.4906 0.2537 0.067 Uiso 1 1 calc R . .
C29 C 0.6891(8) 0.3364(9) 0.2809(6) 0.049(3) Uani 1 1 d . . .
H29 H 0.6424 0.3358 0.3056 0.059 Uiso 1 1 calc R . .
C30 C 0.6771(6) 0.1520(8) 0.4075(5) 0.031(2) Uani 1 1 d . . .
C31 C 0.7170(6) 0.2323(8) 0.4482(5) 0.035(2) Uani 1 1 d . . .
H31 H 0.7533 0.2754 0.4254 0.042 Uiso 1 1 calc R . .
C32 C 0.7031(7) 0.2480(9) 0.5217(6) 0.048(3) Uani 1 1 d . . .
H32 H 0.7294 0.3025 0.5495 0.058 Uiso 1 1 calc R . .
C33 C 0.6508(8) 0.1842(10) 0.5549(6) 0.051(3) Uani 1 1 d . . .
H33 H 0.6422 0.1947 0.6056 0.061 Uiso 1 1 calc R . .
C34 C 0.6102(7) 0.1040(10) 0.5146(6) 0.052(3) Uani 1 1 d . . .
H34 H 0.5738 0.0611 0.5375 0.062 Uiso 1 1 calc R . .
C35 C 0.6241(6) 0.0889(9) 0.4422(5) 0.038(2) Uani 1 1 d . . .
H35 H 0.5972 0.0345 0.4147 0.046 Uiso 1 1 calc R . .
B1 B -0.0095(6) 0.5538(9) 0.3091(5) 0.029(2) Uani 1 1 d D . .
F1 F 0.0527(3) 0.6285(4) 0.3132(3) 0.0347(13) Uani 1 1 d D . .
F2 F -0.0396(4) 0.5497(5) 0.3771(3) 0.0447(15) Uani 1 1 d D . .
F3 F -0.0648(3) 0.5869(5) 0.2545(3) 0.0473(16) Uani 1 1 d D . .
F4 F 0.0223(3) 0.4585(4) 0.2903(3) 0.0374(14) Uani 1 1 d D . .
B2 B 0.4501(10) 0.2886(16) 0.1694(12) 0.130(3) Uani 1 1 d D . .
F5 F 0.4230(6) 0.2091(10) 0.2227(7) 0.130(3) Uani 1 1 d D . .
F6 F 0.5201(9) 0.3311(19) 0.1936(14) 0.130(3) Uani 0.520(11) 1 d PD . .
F7 F 0.3938(5) 0.3615(10) 0.1697(6) 0.130(3) Uani 1 1 d D . .
F8 F 0.4471(10) 0.2453(18) 0.0981(11) 0.130(3) Uani 0.520(11) 1 d PD . .
F6A F 0.4924(12) 0.325(2) 0.2581(15) 0.130(3) Uani 0.480(11) 1 d P . .
F8A F 0.5081(13) 0.268(2) 0.1585(15) 0.130(3) Uani 0.480(11) 1 d P . .
O1 O 0.4917(10) 0.941(2) 0.0664(12) 0.090(7) Uani 0.50 1 d P . .
C36 C 0.4905(15) 0.838(2) 0.0668(18) 0.076(10) Uani 0.50 1 d PU . .

loop_
_atom_site_aniso_label
_atom_site_aniso_U_11
_atom_site_aniso_U_22
_atom_site_aniso_U_33
_atom_site_aniso_U_23
_atom_site_aniso_U_13
_atom_site_aniso_U_12
Pt1 0.0390(2) 0.0149(2) 0.0126(2) -0.00125(14) -0.00480(14) 0.00334(16)
Se1 0.0399(5) 0.0175(5) 0.0196(5) -0.0029(4) -0.0036(4) 0.0018(4)
S1 0.0385(12) 0.0258(13) 0.0152(10) -0.0044(9) -0.0084(9) 0.0009(9)
P1 0.0384(13) 0.0154(12) 0.0134(10) -0.0001(8) -0.0045(9) 0.0024(9)
P2 0.0409(13) 0.0197(13) 0.0179(11) 0.0004(9) -0.0024(9) 0.0073(10)
C1 0.057(6) 0.024(6) 0.033(5) -0.002(4) 0.004(5) -0.006(5)
C2 0.038(5) 0.035(6) 0.029(5) -0.006(4) -0.017(4) 0.005(4)
C3 0.046(6) 0.025(6) 0.020(5) -0.001(4) -0.010(4) 0.008(4)
C4 0.045(5) 0.008(5) 0.018(4) -0.004(3) -0.006(4) 0.001(4)
C5 0.054(6) 0.024(6) 0.020(5) 0.006(4) -0.009(4) -0.005(4)
C6 0.049(6) 0.037(7) 0.031(5) 0.002(5) -0.006(5) -0.012(5)
C7 0.083(8) 0.022(6) 0.024(5) 0.011(4) 0.001(5) -0.009(5)
C8 0.053(6) 0.018(5) 0.027(5) 0.004(4) -0.004(4) -0.002(4)
C9 0.059(6) 0.017(5) 0.021(5) 0.002(4) -0.008(4) -0.003(4)
C10 0.041(5) 0.013(5) 0.019(4) 0.001(3) -0.008(4) 0.005(4)
C11 0.047(6) 0.022(5) 0.026(5) -0.001(4) -0.003(4) -0.002(4)
C12 0.044(6) 0.020(6) 0.046(6) 0.007(4) 0.003(5) -0.001(4)
C13 0.054(6) 0.011(5) 0.042(6) -0.002(4) -0.007(5) 0.001(4)
C14 0.050(6) 0.020(5) 0.029(5) -0.003(4) -0.008(4) 0.006(4)
C15 0.051(6) 0.023(5) 0.014(4) 0.001(4) -0.001(4) 0.003(4)
C16 0.049(6) 0.024(6) 0.021(5) 0.000(4) 0.001(4) 0.010(4)
C17 0.049(6) 0.023(6) 0.027(5) 0.006(4) -0.007(4) -0.001(4)
C18 0.063(7) 0.027(6) 0.040(6) 0.005(5) 0.014(5) -0.002(5)
C19 0.086(9) 0.036(7) 0.029(6) -0.004(5) 0.009(6) -0.005(6)
C20 0.090(10) 0.063(9) 0.021(6) -0.008(5) 0.002(6) 0.010(7)
C21 0.056(7) 0.043(7) 0.027(5) -0.005(5) -0.008(5) 0.006(5)
C22 0.062(7) 0.039(7) 0.027(5) -0.004(5) -0.012(5) 0.012(5)
C23 0.047(6) 0.036(6) 0.024(5) -0.005(4) -0.007(4) 0.013(5)
C24 0.052(6) 0.020(5) 0.024(5) -0.001(4) -0.004(4) 0.009(4)
C25 0.045(6) 0.033(6) 0.018(4) 0.002(4) -0.005(4) 0.003(4)
C26 0.063(7) 0.037(7) 0.028(5) 0.006(5) -0.004(5) -0.001(5)
C27 0.100(10) 0.023(7) 0.033(6) 0.005(5) -0.003(6) -0.011(6)
C28 0.106(11) 0.020(7) 0.041(7) 0.007(5) -0.002(7) 0.014(6)
C29 0.085(9) 0.031(7) 0.031(6) 0.002(5) -0.002(5) 0.015(6)
C30 0.046(6) 0.022(5) 0.022(5) 0.000(4) -0.006(4) 0.005(4)
C31 0.051(6) 0.022(6) 0.032(5) -0.006(4) 0.000(4) 0.003(4)
C32 0.073(8) 0.034(7) 0.036(6) -0.016(5) 0.001(5) -0.002(6)
C33 0.089(9) 0.041(7) 0.025(5) -0.007(5) 0.015(6) 0.009(6)
C34 0.076(8) 0.044(8) 0.038(6) 0.001(5) 0.020(6) -0.002(6)
C35 0.050(6) 0.037(7) 0.027(5) -0.009(4) 0.000(4) 0.000(5)
B1 0.043(6) 0.022(6) 0.021(5) 0.001(4) -0.004(4) 0.000(5)
F1 0.042(3) 0.027(3) 0.035(3) -0.001(2) 0.003(2) -0.006(2)
F2 0.064(4) 0.039(4) 0.034(3) 0.000(3) 0.019(3) 0.000(3)
F3 0.056(4) 0.034(4) 0.048(4) 0.006(3) -0.018(3) 0.002(3)
F4 0.052(3) 0.023(3) 0.038(3) -0.002(2) 0.009(3) 0.008(3)
B2 0.071(4) 0.173(8) 0.144(6) 0.022(5) 0.007(4) 0.046(4)
F5 0.071(4) 0.173(8) 0.144(6) 0.022(5) 0.007(4) 0.046(4)
F6 0.071(4) 0.173(8) 0.144(6) 0.022(5) 0.007(4) 0.046(4)
F7 0.071(4) 0.173(8) 0.144(6) 0.022(5) 0.007(4) 0.046(4)
F8 0.071(4) 0.173(8) 0.144(6) 0.022(5) 0.007(4) 0.046(4)
F6A 0.071(4) 0.173(8) 0.144(6) 0.022(5) 0.007(4) 0.046(4)
F8A 0.071(4) 0.173(8) 0.144(6) 0.022(5) 0.007(4) 0.046(4)
O1 0.041(10) 0.15(2) 0.077(14) -0.026(15) -0.011(9) 0.001(12)
C36 0.056(15) 0.056(19) 0.12(2) -0.055(18) 0.044(16) -0.052(14)

loop_
_atom_type_symbol
_atom_type_description
_atom_type_scat_dispersion_real
_atom_type_scat_dispersion_imag
_atom_type_scat_source
C C 0.0181 0.0091 'International Tables Vol C Tables 4.2.6.8 and 6.1.1.4'
H H 0.0000 0.0000 'International Tables Vol C Tables 4.2.6.8 and 6.1.1.4'
B B 0.0090 0.0039 'International Tables Vol C Tables 4.2.6.8 and 6.1.1.4'
F F 0.0727 0.0534 'International Tables Vol C Tables 4.2.6.8 and 6.1.1.4'
P P 0.2955 0.4335 'International Tables Vol C Tables 4.2.6.8 and 6.1.1.4'
S S 0.3331 0.5567 'International Tables Vol C Tables 4.2.6.8 and 6.1.1.4'
Se Se -0.7943 1.1372 'International Tables Vol C Tables 4.2.6.8 and 6.1.1.4'
Pt Pt -4.5932 6.9264 'International Tables Vol C Tables 4.2.6.8 and 6.1.1.4'
O O 0.0492 0.0322 'International Tables Vol C Tables 4.2.6.8 and 6.1.1.4'

loop_
_geom_angle_atom_site_label_1
_geom_angle_atom_site_label_2
_geom_angle_atom_site_label_3
_geom_angle
_geom_angle_site_symmetry_1
_geom_angle_site_symmetry_3
_geom_angle_publ_flag
P1 Pt1 P2 98.03(8) . . ?
P1 Pt1 S1 174.25(8) . . ?
P2 Pt1 S1 86.25(8) . . ?
P1 Pt1 Se1 85.55(6) . . ?
P2 Pt1 Se1 175.60(7) . . ?
S1 Pt1 Se1 90.01(6) . . ?
C1 Se1 C2 98.8(4) . . ?
C1 Se1 Pt1 101.7(3) . . ?
C2 Se1 Pt1 102.6(3) . . ?
C16 S1 C22 100.7(5) . . ?
C16 S1 Pt1 111.5(3) . . ?
C22 S1 Pt1 104.1(3) . . ?
C10 P1 C4 109.2(4) . . ?
C10 P1 C3 102.1(4) . . ?
C4 P1 C3 105.8(4) . . ?
C10 P1 Pt1 120.4(3) . . ?
C4 P1 Pt1 111.2(3) . . ?
C3 P1 Pt1 106.8(3) . . ?
C24 P2 C30 107.1(4) . . ?
C24 P2 C23 105.1(5) . . ?
C30 P2 C23 106.1(4) . . ?
C24 P2 Pt1 114.4(3) . . ?
C30 P2 Pt1 118.3(3) . . ?
C23 P2 Pt1 104.6(3) . . ?
Se1 C1 H1A 109.5 . . ?
Se1 C1 H1B 109.5 . . ?
H1A C1 H1B 109.5 . . ?
Se1 C1 H1C 109.5 . . ?
H1A C1 H1C 109.5 . . ?
H1B C1 H1C 109.5 . . ?
C3 C2 Se1 110.7(6) . . ?
C3 C2 H2A 109.5 . . ?
Se1 C2 H2A 109.5 . . ?
C3 C2 H2B 109.5 . . ?
Se1 C2 H2B 109.5 . . ?
H2A C2 H2B 108.1 . . ?
C2 C3 P1 111.6(7) . . ?
C2 C3 H3A 109.3 . . ?
P1 C3 H3A 109.3 . . ?
C2 C3 H3B 109.3 . . ?
P1 C3 H3B 109.3 . . ?
H3A C3 H3B 108.0 . . ?
C9 C4 C5 119.9(8) . . ?
C9 C4 P1 120.5(7) . . ?
C5 C4 P1 119.5(6) . . ?
C6 C5 C4 119.1(9) . . ?
C6 C5 H5 120.4 . . ?
C4 C5 H5 120.4 . . ?
C7 C6 C5 120.7(10) . . ?
C7 C6 H6 119.6 . . ?
C5 C6 H6 119.6 . . ?
C6 C7 C8 121.0(9) . . ?
C6 C7 H7 119.5 . . ?
C8 C7 H7 119.5 . . ?
C7 C8 C9 119.7(9) . . ?
C7 C8 H8 120.2 . . ?
C9 C8 H8 120.2 . . ?
C4 C9 C8 119.4(9) . . ?
C4 C9 H9 120.3 . . ?
C8 C9 H9 120.3 . . ?
C15 C10 C11 121.1(9) . . ?
C15 C10 P1 122.0(7) . . ?
C11 C10 P1 116.8(7) . . ?
C12 C11 C10 118.6(9) . . ?
C12 C11 H11 120.7 . . ?
C10 C11 H11 120.7 . . ?
C11 C12 C13 121.3(10) . . ?
C11 C12 H12 119.4 . . ?
C13 C12 H12 119.4 . . ?
C12 C13 C14 119.9(9) . . ?
C12 C13 H13 120.1 . . ?
C14 C13 H13 120.1 . . ?
C13 C14 C15 120.2(9) . . ?
C13 C14 H14 119.9 . . ?
C15 C14 H14 119.9 . . ?
C10 C15 C14 118.8(9) . . ?
C10 C15 H15 120.6 . . ?
C14 C15 H15 120.6 . . ?
C17 C16 C21 120.1(9) . . ?
C17 C16 S1 121.7(7) . . ?
C21 C16 S1 118.0(8) . . ?
C18 C17 C16 119.4(10) . . ?
C18 C17 H17 120.3 . . ?
C16 C17 H17 120.3 . . ?
C17 C18 C19 121.2(11) . . ?
C17 C18 H18 119.4 . . ?
C19 C18 H18 119.4 . . ?
C18 C19 C20 118.6(11) . . ?
C18 C19 H19 120.7 . . ?
C20 C19 H19 120.7 . . ?
C21 C20 C19 120.5(11) . . ?
C21 C20 H20 119.8 . . ?
C19 C20 H20 119.8 . . ?
C20 C21 C16 120.3(12) . . ?
C20 C21 H21 119.9 . . ?
C16 C21 H21 119.9 . . ?
C23 C22 S1 108.8(7) . . ?
C23 C22 H22A 109.9 . . ?
S1 C22 H22A 109.9 . . ?
C23 C22 H22B 109.9 . . ?
S1 C22 H22B 109.9 . . ?
H22A C22 H22B 108.3 . . ?
C22 C23 P2 108.3(7) . . ?
C22 C23 H23A 110.0 . . ?
P2 C23 H23A 110.0 . . ?
C22 C23 H23B 110.0 . . ?
P2 C23 H23B 110.0 . . ?
H23A C23 H23B 108.4 . . ?
C29 C24 C25 119.9(10) . . ?
C29 C24 P2 119.3(9) . . ?
C25 C24 P2 120.8(7) . . ?
C26 C25 C24 120.1(10) . . ?
C26 C25 H25 119.9 . . ?
C24 C25 H25 119.9 . . ?
C27 C26 C25 119.7(11) . . ?
C27 C26 H26 120.1 . . ?
C25 C26 H26 120.1 . . ?
C26 C27 C28 120.9(11) . . ?
C26 C27 H27 119.6 . . ?
C28 C27 H27 119.6 . . ?
C29 C28 C27 120.4(11) . . ?
C29 C28 H28 119.8 . . ?
C27 C28 H28 119.8 . . ?
C28 C29 C24 119.0(12) . . ?
C28 C29 H29 120.5 . . ?
C24 C29 H29 120.5 . . ?
C35 C30 C31 119.4(9) . . ?
C35 C30 P2 120.0(7) . . ?
C31 C30 P2 120.6(8) . . ?
C32 C31 C30 119.4(10) . . ?
C32 C31 H31 120.3 . . ?
C30 C31 H31 120.3 . . ?
C31 C32 C33 120.1(10) . . ?
C31 C32 H32 120.0 . . ?
C33 C32 H32 120.0 . . ?
C32 C33 C34 121.0(10) . . ?
C32 C33 H33 119.5 . . ?
C34 C33 H33 119.5 . . ?
C35 C34 C33 118.7(11) . . ?
C35 C34 H34 120.6 . . ?
C33 C34 H34 120.6 . . ?
C34 C35 C30 121.4(10) . . ?
C34 C35 H35 119.3 . . ?
C30 C35 H35 119.3 . . ?
F2 B1 F3 111.4(9) . . ?
F2 B1 F4 111.8(8) . . ?
F3 B1 F4 110.8(8) . . ?
F2 B1 F1 108.3(8) . . ?
F3 B1 F1 107.4(8) . . ?
F4 B1 F1 106.9(8) . . ?
F8A B2 F7 149(3) . . ?
F8A B2 F6 49.1(19) . . ?
F7 B2 F6 109.8(18) . . ?
F8A B2 F8 72(2) . . ?
F7 B2 F8 107.9(16) . . ?
F6 B2 F8 114.7(18) . . ?
F8A B2 F5 107(2) . . ?
F7 B2 F5 101.8(14) . . ?
F6 B2 F5 112.2(17) . . ?
F8 B2 F5 109.5(18) . . ?
F8A B2 F6A 85(2) . . ?
F7 B2 F6A 93.2(15) . . ?
F6 B2 F6A 47.0(13) . . ?
F8 B2 F6A 157.0(16) . . ?
F5 B2 F6A 73.7(14) . . ?
F8A F6 F6A 115(3) . . ?
F8A F6 B2 50.7(16) . . ?
F6A F6 B2 83.3(18) . . ?
B2 F8 F8A 43.4(12) . . ?
F6 F6A B2 49.8(13) . . ?
F6 F8A B2 80(2) . . ?
F6 F8A F8 134(3) . . ?
B2 F8A F8 64.5(17) . . ?

loop_
_geom_bond_atom_site_label_1
_geom_bond_atom_site_label_2
_geom_bond_distance
_geom_bond_site_symmetry_2
_geom_bond_publ_flag
Pt1 P1 2.264(2) . ?
Pt1 P2 2.280(2) . ?
Pt1 S1 2.364(2) . ?
Pt1 Se1 2.4719(10) . ?
Se1 C1 1.951(10) . ?
Se1 C2 1.965(9) . ?
S1 C16 1.782(10) . ?
S1 C22 1.846(11) . ?
P1 C10 1.811(9) . ?
P1 C4 1.812(9) . ?
P1 C3 1.823(9) . ?
P2 C24 1.805(10) . ?
P2 C30 1.807(9) . ?
P2 C23 1.817(10) . ?
C1 H1A 0.9800 . ?
C1 H1B 0.9800 . ?
C1 H1C 0.9800 . ?
C2 C3 1.494(13) . ?
C2 H2A 0.9900 . ?
C2 H2B 0.9900 . ?
C3 H3A 0.9900 . ?
C3 H3B 0.9900 . ?
C4 C9 1.394(12) . ?
C4 C5 1.400(13) . ?
C5 C6 1.391(13) . ?
C5 H5 0.9500 . ?
C6 C7 1.358(14) . ?
C6 H6 0.9500 . ?
C7 C8 1.380(15) . ?
C7 H7 0.9500 . ?
C8 C9 1.399(13) . ?
C8 H8 0.9500 . ?
C9 H9 0.9500 . ?
C10 C15 1.386(12) . ?
C10 C11 1.409(13) . ?
C11 C12 1.378(14) . ?
C11 H11 0.9500 . ?
C12 C13 1.384(14) . ?
C12 H12 0.9500 . ?
C13 C14 1.391(14) . ?
C13 H13 0.9500 . ?
C14 C15 1.404(13) . ?
C14 H14 0.9500 . ?
C15 H15 0.9500 . ?
C16 C17 1.381(15) . ?
C16 C21 1.395(14) . ?
C17 C18 1.373(15) . ?
C17 H17 0.9500 . ?
C18 C19 1.377(17) . ?
C18 H18 0.9500 . ?
C19 C20 1.415(19) . ?
C19 H19 0.9500 . ?
C20 C21 1.343(15) . ?
C20 H20 0.9500 . ?
C21 H21 0.9500 . ?
C22 C23 1.527(13) . ?
C22 H22A 0.9900 . ?
C22 H22B 0.9900 . ?
C23 H23A 0.9900 . ?
C23 H23B 0.9900 . ?
C24 C29 1.384(15) . ?
C24 C25 1.397(14) . ?
C25 C26 1.388(15) . ?
C25 H25 0.9500 . ?
C26 C27 1.346(17) . ?
C26 H26 0.9500 . ?
C27 C28 1.394(18) . ?
C27 H27 0.9500 . ?
C28 C29 1.381(17) . ?
C28 H28 0.9500 . ?
C29 H29 0.9500 . ?
C30 C35 1.403(14) . ?
C30 C31 1.405(13) . ?
C31 C32 1.385(14) . ?
C31 H31 0.9500 . ?
C32 C33 1.385(17) . ?
C32 H32 0.9500 . ?
C33 C34 1.406(17) . ?
C33 H33 0.9500 . ?
C34 C35 1.363(14) . ?
C34 H34 0.9500 . ?
C35 H35 0.9500 . ?
B1 F2 1.375(12) . ?
B1 F3 1.376(11) . ?
B1 F4 1.387(12) . ?
B1 F1 1.428(12) . ?
B2 F8A 1.06(3) . ?
B2 F7 1.343(17) . ?
B2 F6 1.356(19) . ?
B2 F8 1.40(2) . ?
B2 F5 1.500(19) . ?
B2 F6A 1.76(3) . ?
F6 F8A 1.04(3) . ?
F6 F6A 1.30(3) . ?
F8 F8A 1.48(3) . ?
O1 C36 1.32(4) . ?

loop_
_geom_torsion_atom_site_label_1
_geom_torsion_atom_site_label_2
_geom_torsion_atom_site_label_3
_geom_torsion_atom_site_label_4
_geom_torsion
_geom_torsion_site_symmetry_1
_geom_torsion_site_symmetry_2
_geom_torsion_site_symmetry_3
_geom_torsion_site_symmetry_4
_geom_torsion_publ_flag
P1 Pt1 Se1 C1 97.8(3) . . . . ?
P2 Pt1 Se1 C1 -46.9(9) . . . . ?
S1 Pt1 Se1 C1 -78.5(3) . . . . ?
P1 Pt1 Se1 C2 -4.2(3) . . . . ?
P2 Pt1 Se1 C2 -148.8(9) . . . . ?
S1 Pt1 Se1 C2 179.5(3) . . . . ?
P1 Pt1 S1 C16 -108.1(9) . . . . ?
P2 Pt1 S1 C16 113.7(4) . . . . ?
Se1 Pt1 S1 C16 -68.6(3) . . . . ?
P1 Pt1 S1 C22 144.1(9) . . . . ?
P2 Pt1 S1 C22 5.9(4) . . . . ?
Se1 Pt1 S1 C22 -176.4(4) . . . . ?
P2 Pt1 P1 C10 -40.7(4) . . . . ?
S1 Pt1 P1 C10 -178(33) . . . . ?
Se1 Pt1 P1 C10 141.9(4) . . . . ?
P2 Pt1 P1 C4 88.8(3) . . . . ?
S1 Pt1 P1 C4 -49.0(9) . . . . ?
Se1 Pt1 P1 C4 -88.6(3) . . . . ?
P2 Pt1 P1 C3 -156.2(4) . . . . ?
S1 Pt1 P1 C3 66.0(9) . . . . ?
Se1 Pt1 P1 C3 26.4(3) . . . . ?
P1 Pt1 P2 C24 89.9(3) . . . . ?
S1 Pt1 P2 C24 -94.0(3) . . . . ?
Se1 Pt1 P2 C24 -125.7(8) . . . . ?
P1 Pt1 P2 C30 -37.8(4) . . . . ?
S1 Pt1 P2 C30 138.3(4) . . . . ?
Se1 Pt1 P2 C30 106.6(8) . . . . ?
P1 Pt1 P2 C23 -155.6(4) . . . . ?
S1 Pt1 P2 C23 20.5(4) . . . . ?
Se1 Pt1 P2 C23 -11.2(9) . . . . ?
C1 Se1 C2 C3 -128.7(8) . . . . ?
Pt1 Se1 C2 C3 -24.5(8) . . . . ?
Se1 C2 C3 P1 49.2(8) . . . . ?
C10 P1 C3 C2 -179.2(7) . . . . ?
C4 P1 C3 C2 66.6(7) . . . . ?
Pt1 P1 C3 C2 -52.0(7) . . . . ?
C10 P1 C4 C9 -57.9(8) . . . . ?
C3 P1 C4 C9 51.3(8) . . . . ?
Pt1 P1 C4 C9 166.9(7) . . . . ?
C10 P1 C4 C5 125.8(8) . . . . ?
C3 P1 C4 C5 -125.0(8) . . . . ?
Pt1 P1 C4 C5 -9.4(8) . . . . ?
C9 C4 C5 C6 2.5(14) . . . . ?
P1 C4 C5 C6 178.9(8) . . . . ?
C4 C5 C6 C7 -2.7(16) . . . . ?
C5 C6 C7 C8 1.6(18) . . . . ?
C6 C7 C8 C9 -0.3(17) . . . . ?
C5 C4 C9 C8 -1.3(14) . . . . ?
P1 C4 C9 C8 -177.6(7) . . . . ?
C7 C8 C9 C4 0.2(15) . . . . ?
C4 P1 C10 C15 -7.8(9) . . . . ?
C3 P1 C10 C15 -119.5(8) . . . . ?
Pt1 P1 C10 C15 122.6(7) . . . . ?
C4 P1 C10 C11 172.5(7) . . . . ?
C3 P1 C10 C11 60.8(8) . . . . ?
Pt1 P1 C10 C11 -57.1(8) . . . . ?
C15 C10 C11 C12 2.3(14) . . . . ?
P1 C10 C11 C12 -178.0(7) . . . . ?
C10 C11 C12 C13 0.1(15) . . . . ?
C11 C12 C13 C14 -1.4(16) . . . . ?
C12 C13 C14 C15 0.3(15) . . . . ?
C11 C10 C15 C14 -3.4(14) . . . . ?
P1 C10 C15 C14 176.9(7) . . . . ?
C13 C14 C15 C10 2.1(14) . . . . ?
C22 S1 C16 C17 115.0(9) . . . . ?
Pt1 S1 C16 C17 5.0(9) . . . . ?
C22 S1 C16 C21 -70.3(9) . . . . ?
Pt1 S1 C16 C21 179.8(7) . . . . ?
C21 C16 C17 C18 0.0(15) . . . . ?
S1 C16 C17 C18 174.6(8) . . . . ?
C16 C17 C18 C19 2.0(16) . . . . ?
C17 C18 C19 C20 -1.6(17) . . . . ?
C18 C19 C20 C21 -0.7(19) . . . . ?
C19 C20 C21 C16 2.6(19) . . . . ?
C17 C16 C21 C20 -2.3(17) . . . . ?
S1 C16 C21 C20 -177.1(10) . . . . ?
C16 S1 C22 C23 -153.2(8) . . . . ?
Pt1 S1 C22 C23 -37.6(8) . . . . ?
S1 C22 C23 P2 58.0(9) . . . . ?
C24 P2 C23 C22 70.6(8) . . . . ?
C30 P2 C23 C22 -176.1(7) . . . . ?
Pt1 P2 C23 C22 -50.3(8) . . . . ?
C30 P2 C24 C29 -51.0(9) . . . . ?
C23 P2 C24 C29 61.7(9) . . . . ?
Pt1 P2 C24 C29 175.8(7) . . . . ?
C30 P2 C24 C25 131.3(8) . . . . ?
C23 P2 C24 C25 -116.0(8) . . . . ?
Pt1 P2 C24 C25 -1.9(9) . . . . ?
C29 C24 C25 C26 1.7(14) . . . . ?
P2 C24 C25 C26 179.4(7) . . . . ?
C24 C25 C26 C27 -0.7(15) . . . . ?
C25 C26 C27 C28 -1.0(17) . . . . ?
C26 C27 C28 C29 1.7(18) . . . . ?
C27 C28 C29 C24 -0.6(17) . . . . ?
C25 C24 C29 C28 -1.0(16) . . . . ?
P2 C24 C29 C28 -178.7(9) . . . . ?
C24 P2 C30 C35 156.5(8) . . . . ?
C23 P2 C30 C35 44.5(9) . . . . ?
Pt1 P2 C30 C35 -72.4(8) . . . . ?
C24 P2 C30 C31 -26.9(9) . . . . ?
C23 P2 C30 C31 -138.9(8) . . . . ?
Pt1 P2 C30 C31 104.1(8) . . . . ?
C35 C30 C31 C32 -0.3(15) . . . . ?
P2 C30 C31 C32 -176.8(8) . . . . ?
C30 C31 C32 C33 0.7(17) . . . . ?
C31 C32 C33 C34 -1.0(19) . . . . ?
C32 C33 C34 C35 1.0(19) . . . . ?
C33 C34 C35 C30 -0.5(18) . . . . ?
C31 C30 C35 C34 0.2(16) . . . . ?
P2 C30 C35 C34 176.8(9) . . . . ?
F7 B2 F6 F8A -154(3) . . . . ?
F8 B2 F6 F8A -32(3) . . . . ?
F5 B2 F6 F8A 94(3) . . . . ?
F6A B2 F6 F8A 131(3) . . . . ?
F8A B2 F6 F6A -131(3) . . . . ?
F7 B2 F6 F6A 75(2) . . . . ?
F8 B2 F6 F6A -163(2) . . . . ?
F5 B2 F6 F6A -37(2) . . . . ?
F7 B2 F8 F8A 148(3) . . . . ?
F6 B2 F8 F8A 25(2) . . . . ?
F5 B2 F8 F8A -102(2) . . . . ?
F6A B2 F8 F8A -8(5) . . . . ?
F8A F6 F6A B2 -40(2) . . . . ?
F8A B2 F6A F6 35(3) . . . . ?
F7 B2 F6A F6 -114(2) . . . . ?
F8 B2 F6A F6 43(5) . . . . ?
F5 B2 F6A F6 144(2) . . . . ?
F6A F6 F8A B2 56(3) . . . . ?
F6A F6 F8A F8 96(4) . . . . ?
B2 F6 F8A F8 40(3) . . . . ?
F7 B2 F8A F6 54(6) . . . . ?
F8 B2 F8A F6 149(3) . . . . ?
F5 B2 F8A F6 -105(3) . . . . ?
F6A B2 F8A F6 -34(2) . . . . ?
F7 B2 F8A F8 -95(5) . . . . ?
F6 B2 F8A F8 -149(3) . . . . ?
F5 B2 F8A F8 106(2) . . . . ?
F6A B2 F8A F8 176.9(19) . . . . ?
B2 F8 F8A F6 -44(4) . . . . ?

loop_
_platon_squeeze_void_nr
_platon_squeeze_void_average_x
_platon_squeeze_void_average_y
_platon_squeeze_void_average_z
_platon_squeeze_void_volume
_platon_squeeze_void_count_electrons
1 0.429 0.082 0.366 29.8 12.2
2 0.429 0.418 0.866 29.8 13.0
3 0.571 0.582 0.134 29.8 12.3
4 0.571 0.917 0.634 29.8 13.2
